data_4121000
loop_
_publ_author_name
'Marc D. Walter'
'Peter S. White'
'Cynthia K. Schauer'
'Maurice Brookhart'

_publ_section_title
;
 Stability and Dynamic Processes in 16VE Iridium(III) Ethyl Hydride and
 Rhodium(I) \s-Ethane Complexes: Experimental and Computational Studies
;
_journal_name_full 'Journal of the American Chemical Society'
_journal_page_first 15933
_journal_page_last 15947
_journal_paper_doi 10.1021/ja4079539
_journal_volume 135
_journal_year 2013
_chemical_formula_moiety 'C24 H46 Ir N O2 P2'
_chemical_formula_sum 'C24 H46 Ir N O2 P2'
_chemical_formula_weight 634.76
_chemical_name_systematic
;
 ?
;
_space_group_IT_number 2
_symmetry_cell_setting triclinic
_symmetry_space_group_name_Hall '-P 1'
_symmetry_space_group_name_H-M 'P -1'
_atom_sites_solution_hydrogens geom
_atom_sites_solution_primary direct
_atom_sites_solution_secondary difmap
_audit_creation_method SHELXL-97
_cell_angle_alpha 97.280(2)
_cell_angle_beta 104.437(2)
_cell_angle_gamma 101.715(2)
_cell_formula_units_Z 2
_cell_length_a 8.4556(2)
_cell_length_b 10.6550(2)
_cell_length_c 16.3491(4)
_cell_measurement_reflns_used 7553
_cell_measurement_temperature 100(2)
_cell_measurement_theta_max 69.56
_cell_measurement_theta_min 2.84
_cell_volume 1372.09(6)
_computing_cell_refinement 'Bruker SAINT'
_computing_data_collection 'Bruker APEX2'
_computing_data_reduction 'Bruker SAINT'
_computing_molecular_graphics 'Bruker SHELXTL'
_computing_publication_material 'Bruker SHELXTL'
_computing_structure_refinement 'SHELXL-97 (Sheldrick, 2008)'
_computing_structure_solution 'SHELXS-97 (Sheldrick, 2008)'
_diffrn_ambient_temperature 100(2)
_diffrn_measured_fraction_theta_full 0.942
_diffrn_measured_fraction_theta_max 0.942
_diffrn_measurement_device_type 'Bruker APEX-II CCD'
_diffrn_measurement_method '\f and \w scans'
_diffrn_radiation_monochromator graphite
_diffrn_radiation_source 'fine-focus sealed tube'
_diffrn_radiation_type CuK\a
_diffrn_radiation_wavelength 1.54178
_diffrn_reflns_av_R_equivalents 0.0498
_diffrn_reflns_av_sigmaI/netI 0.0610
_diffrn_reflns_limit_h_max 9
_diffrn_reflns_limit_h_min -10
_diffrn_reflns_limit_k_max 12
_diffrn_reflns_limit_k_min -12
_diffrn_reflns_limit_l_max 19
_diffrn_reflns_limit_l_min -19
_diffrn_reflns_number 12837
_diffrn_reflns_theta_full 69.94
_diffrn_reflns_theta_max 69.94
_diffrn_reflns_theta_min 2.84
_diffrn_standards_number 0
_exptl_absorpt_coefficient_mu 10.659
_exptl_absorpt_correction_T_max 0.6178
_exptl_absorpt_correction_T_min 0.3611
_exptl_absorpt_correction_type analytical
_exptl_absorpt_process_details SADABS-2008/1
_exptl_crystal_colour purple
_exptl_crystal_density_diffrn 1.536
_exptl_crystal_description plate
_exptl_crystal_F_000 640
_exptl_crystal_size_max 0.12
_exptl_crystal_size_mid 0.10
_exptl_crystal_size_min 0.05
_refine_diff_density_max 3.254
_refine_diff_density_min -1.226
_refine_diff_density_rms 0.182
_refine_ls_extinction_method none
_refine_ls_goodness_of_fit_ref 1.037
_refine_ls_hydrogen_treatment constr
_refine_ls_matrix_type full
_refine_ls_number_parameters 284
_refine_ls_number_reflns 4882
_refine_ls_number_restraints 0
_refine_ls_restrained_S_all 1.037
_refine_ls_R_factor_all 0.0458
_refine_ls_R_factor_gt 0.0424
_refine_ls_shift/su_max 0.001
_refine_ls_shift/su_mean 0.000
_refine_ls_structure_factor_coef Fsqd
_refine_ls_weighting_details 'calc w=1/[\s^2^(Fo^2^)+(0.0789P)^2^+0.1958P] where P=(Fo^2^+2Fc^2^)/3'
_refine_ls_weighting_scheme calc
_refine_ls_wR_factor_gt 0.1124
_refine_ls_wR_factor_ref 0.1150
_reflns_number_gt 4505
_reflns_number_total 4882
_reflns_threshold_expression >2sigma(I)
_cod_data_source_file ja4079539_si_001.cif
_cod_data_source_block shelxl
_cod_original_cell_volume 1372.09(5)
_cod_database_code 4121000

loop_
_symmetry_equiv_pos_as_xyz
'x, y, z'
'-x, -y, -z'

loop_
_atom_site_label
_atom_site_type_symbol
_atom_site_fract_x
_atom_site_fract_y
_atom_site_fract_z
_atom_site_U_iso_or_equiv
_atom_site_adp_type
_atom_site_occupancy
_atom_site_symmetry_multiplicity
_atom_site_calc_flag
_atom_site_refinement_flags
C1 C 0.5717(8) -0.1950(6) 0.1804(4) 0.0329(14) Uani 1 1 d .
C2 C 0.5829(10) -0.1426(9) 0.2734(5) 0.052(2) Uani 1 1 d .
H2A H 0.6294 -0.0479 0.2864 0.079 Uiso 1 1 calc R
H2B H 0.6565 -0.1838 0.3119 0.079 Uiso 1 1 calc R
H2C H 0.4703 -0.1624 0.2817 0.079 Uiso 1 1 calc R
C3 C 0.4919(9) -0.3433(7) 0.1585(6) 0.0461(18) Uani 1 1 d .
H3A H 0.5650 -0.3877 0.1945 0.069 Uiso 1 1 calc R
H3B H 0.4787 -0.3758 0.0978 0.069 Uiso 1 1 calc R
H3C H 0.3813 -0.3604 0.1693 0.069 Uiso 1 1 calc R
C4 C 0.4595(8) -0.1274(7) 0.1205(5) 0.0460(18) Uani 1 1 d .
H4A H 0.3447 -0.1500 0.1258 0.069 Uiso 1 1 calc R
H4B H 0.4578 -0.1565 0.0609 0.069 Uiso 1 1 calc R
H4C H 0.5046 -0.0326 0.1366 0.069 Uiso 1 1 calc R
C5 C 0.8019(8) -0.1960(6) 0.0593(4) 0.0297(13) Uani 1 1 d .
C6 C 0.6939(8) -0.3281(6) 0.0103(4) 0.0361(14) Uani 1 1 d .
H6A H 0.5755 -0.3245 -0.0066 0.054 Uiso 1 1 calc R
H6B H 0.7076 -0.3935 0.0469 0.054 Uiso 1 1 calc R
H6C H 0.7286 -0.3521 -0.0413 0.054 Uiso 1 1 calc R
C7 C 0.7653(11) -0.0878(7) 0.0096(4) 0.0473(18) Uani 1 1 d .
H7A H 0.7816 -0.1075 -0.0475 0.071 Uiso 1 1 calc R
H7B H 0.8422 -0.0043 0.0409 0.071 Uiso 1 1 calc R
H7C H 0.6488 -0.0823 0.0035 0.071 Uiso 1 1 calc R
C8 C 0.9876(9) -0.1983(8) 0.0712(5) 0.0439(17) Uani 1 1 d .
H8A H 1.0136 -0.2668 0.1032 0.066 Uiso 1 1 calc R
H8B H 1.0601 -0.1136 0.1031 0.066 Uiso 1 1 calc R
H8C H 1.0072 -0.2161 0.0147 0.066 Uiso 1 1 calc R
C9 C 1.0115(7) -0.2263(5) 0.2808(4) 0.0242(11) Uani 1 1 d .
C10 C 1.0787(8) -0.3211(6) 0.3172(4) 0.0289(12) Uani 1 1 d .
H10 H 1.0266 -0.4113 0.2968 0.035 Uiso 1 1 calc R
C11 C 1.2256(7) -0.2790(6) 0.3850(4) 0.0299(13) Uani 1 1 d .
H11 H 1.2750 -0.3410 0.4121 0.036 Uiso 1 1 calc R
C12 C 1.2998(7) -0.1481(6) 0.4128(4) 0.0255(11) Uani 1 1 d .
H12 H 1.4009 -0.1187 0.4586 0.031 Uiso 1 1 calc R
C13 C 1.2240(7) -0.0603(5) 0.3727(3) 0.0233(11) Uani 1 1 d .
C14 C 1.1583(7) 0.2632(6) 0.4454(4) 0.0247(12) Uani 1 1 d .
C15 C 1.0530(8) 0.1589(6) 0.4811(4) 0.0340(14) Uani 1 1 d .
H15A H 1.0228 0.2014 0.5298 0.051 Uiso 1 1 calc R
H15B H 1.1191 0.0970 0.5003 0.051 Uiso 1 1 calc R
H15C H 0.9502 0.1122 0.4359 0.051 Uiso 1 1 calc R
C16 C 1.0522(8) 0.3600(6) 0.4188(4) 0.0329(13) Uani 1 1 d .
H16A H 1.0243 0.4004 0.4689 0.049 Uiso 1 1 calc R
H16B H 0.9482 0.3136 0.3742 0.049 Uiso 1 1 calc R
H16C H 1.1163 0.4277 0.3962 0.049 Uiso 1 1 calc R
C17 C 1.3172(7) 0.3345(6) 0.5179(4) 0.0302(13) Uani 1 1 d .
H17A H 1.3826 0.4050 0.4979 0.045 Uiso 1 1 calc R
H17B H 1.3856 0.2728 0.5344 0.045 Uiso 1 1 calc R
H17C H 1.2851 0.3711 0.5676 0.045 Uiso 1 1 calc R
C18 C 1.3761(8) 0.2670(6) 0.3190(4) 0.0264(12) Uani 1 1 d .
C19 C 1.3658(9) 0.1937(8) 0.2305(4) 0.0407(16) Uani 1 1 d .
H19A H 1.2590 0.1934 0.1895 0.061 Uiso 1 1 calc R
H19B H 1.3721 0.1037 0.2342 0.061 Uiso 1 1 calc R
H19C H 1.4597 0.2370 0.2109 0.061 Uiso 1 1 calc R
C20 C 1.3646(8) 0.4080(6) 0.3116(5) 0.0363(14) Uani 1 1 d .
H20A H 1.4571 0.4507 0.2909 0.054 Uiso 1 1 calc R
H20B H 1.3726 0.4565 0.3682 0.054 Uiso 1 1 calc R
H20C H 1.2567 0.4065 0.2712 0.054 Uiso 1 1 calc R
C21 C 1.5484(8) 0.2729(7) 0.3810(4) 0.0339(14) Uani 1 1 d .
H21A H 1.5645 0.1844 0.3810 0.051 Uiso 1 1 calc R
H21B H 1.5528 0.3128 0.4392 0.051 Uiso 1 1 calc R
H21C H 1.6377 0.3253 0.3624 0.051 Uiso 1 1 calc R
C22 C 0.8339(7) 0.1681(6) 0.1948(4) 0.0299(13) Uani 1 1 d .
H22A H 0.7555 0.1190 0.1391 0.036 Uiso 1 1 calc R
H22B H 0.7638 0.1902 0.2321 0.036 Uiso 1 1 calc R
C23 C 0.9245(8) 0.2933(6) 0.1781(4) 0.0361(15) Uani 1 1 d .
H23A H 0.9986 0.2741 0.1424 0.043 Uiso 1 1 calc R
H23B H 0.9973 0.3475 0.2337 0.043 Uiso 1 1 calc R
C24 C 0.8086(11) 0.3726(8) 0.1328(6) 0.057(2) Uani 1 1 d .
H24A H 0.7463 0.3247 0.0747 0.085 Uiso 1 1 calc R
H24B H 0.8765 0.4570 0.1295 0.085 Uiso 1 1 calc R
H24C H 0.7289 0.3868 0.1655 0.085 Uiso 1 1 calc R
N1 N 1.0779(6) -0.0964(5) 0.3065(3) 0.0234(10) Uani 1 1 d .
O1 O 0.8647(5) -0.2634(4) 0.2163(3) 0.0276(9) Uani 1 1 d .
O2 O 1.2936(5) 0.0684(4) 0.3978(2) 0.0258(8) Uani 1 1 d .
P1 P 0.78984(17) -0.14615(13) 0.17144(9) 0.0221(3) Uani 1 1 d .
P2 P 1.19178(17) 0.17379(13) 0.34868(9) 0.0210(3) Uani 1 1 d .
Ir01 Ir 0.96812(3) 0.03770(2) 0.250989(13) 0.02159(11) Uani 1 1 d .

loop_
_atom_site_aniso_label
_atom_site_aniso_U_11
_atom_site_aniso_U_22
_atom_site_aniso_U_33
_atom_site_aniso_U_23
_atom_site_aniso_U_13
_atom_site_aniso_U_12
C1 0.023(3) 0.035(3) 0.041(4) 0.005(3) 0.013(3) 0.006(2)
C2 0.044(4) 0.072(6) 0.046(4) 0.007(4) 0.028(4) 0.009(4)
C3 0.030(3) 0.041(4) 0.065(5) 0.014(4) 0.015(4) -0.001(3)
C4 0.023(3) 0.047(4) 0.064(5) 0.005(4) 0.005(3) 0.012(3)
C5 0.031(3) 0.033(3) 0.020(3) 0.000(2) 0.001(2) 0.006(2)
C6 0.031(3) 0.040(4) 0.030(3) -0.004(3) 0.001(3) 0.010(3)
C7 0.071(5) 0.044(4) 0.025(3) 0.009(3) 0.010(3) 0.014(4)
C8 0.033(4) 0.055(4) 0.039(4) -0.003(3) 0.014(3) 0.005(3)
C9 0.019(3) 0.023(3) 0.026(3) 0.000(2) 0.004(2) 0.002(2)
C10 0.026(3) 0.025(3) 0.032(3) 0.004(2) 0.002(3) 0.007(2)
C11 0.027(3) 0.030(3) 0.032(3) 0.008(2) 0.003(3) 0.011(2)
C12 0.021(3) 0.033(3) 0.023(3) 0.008(2) 0.003(2) 0.011(2)
C13 0.022(3) 0.026(3) 0.021(2) 0.003(2) 0.003(2) 0.007(2)
C14 0.023(3) 0.024(3) 0.024(3) -0.002(2) 0.005(2) 0.003(2)
C15 0.029(3) 0.036(3) 0.034(3) 0.000(3) 0.014(3) 0.000(2)
C16 0.029(3) 0.032(3) 0.037(3) 0.000(3) 0.006(3) 0.014(2)
C17 0.026(3) 0.034(3) 0.027(3) -0.001(2) 0.006(3) 0.005(2)
C18 0.024(3) 0.030(3) 0.024(3) 0.006(2) 0.006(2) 0.005(2)
C19 0.030(3) 0.058(4) 0.031(3) -0.004(3) 0.014(3) 0.008(3)
C20 0.033(3) 0.035(3) 0.040(3) 0.016(3) 0.006(3) 0.008(3)
C21 0.018(3) 0.049(4) 0.034(3) 0.010(3) 0.006(3) 0.008(2)
C22 0.022(3) 0.027(3) 0.033(3) -0.004(2) -0.003(3) 0.006(2)
C23 0.032(3) 0.033(3) 0.037(3) 0.011(3) -0.006(3) 0.012(3)
C24 0.054(5) 0.044(4) 0.060(5) 0.018(4) -0.012(4) 0.014(3)
N1 0.026(2) 0.023(2) 0.024(2) 0.0072(19) 0.009(2) 0.0104(19)
O1 0.026(2) 0.025(2) 0.028(2) 0.0063(16) -0.0025(17) 0.0079(15)
O2 0.0223(19) 0.025(2) 0.0246(19) 0.0028(16) -0.0029(17) 0.0073(15)
P1 0.0177(6) 0.0243(7) 0.0229(6) 0.0044(5) 0.0025(6) 0.0062(5)
P2 0.0186(6) 0.0214(7) 0.0214(6) 0.0021(5) 0.0027(6) 0.0056(5)
Ir01 0.01813(16) 0.02265(16) 0.02195(16) 0.00310(10) 0.00141(11) 0.00637(10)

loop_
_atom_type_symbol
_atom_type_description
_atom_type_scat_dispersion_real
_atom_type_scat_dispersion_imag
_atom_type_scat_source
C C 0.0181 0.0091 'International Tables Vol C Tables 4.2.6.8 and 6.1.1.4'
H H 0.0000 0.0000 'International Tables Vol C Tables 4.2.6.8 and 6.1.1.4'
N N 0.0311 0.0180 'International Tables Vol C Tables 4.2.6.8 and 6.1.1.4'
O O 0.0492 0.0322 'International Tables Vol C Tables 4.2.6.8 and 6.1.1.4'
P P 0.2955 0.4335 'International Tables Vol C Tables 4.2.6.8 and 6.1.1.4'
Ir Ir -4.7710 6.5667 'International Tables Vol C Tables 4.2.6.8 and 6.1.1.4'

loop_
_geom_angle_atom_site_label_1
_geom_angle_atom_site_label_2
_geom_angle_atom_site_label_3
_geom_angle
C2 C1 C4 109.2(6)
C2 C1 C3 109.6(6)
C4 C1 C3 108.8(6)
C2 C1 P1 105.6(5)
C4 C1 P1 108.4(5)
C3 C1 P1 115.1(5)
C1 C2 H2A 109.5
C1 C2 H2B 109.5
H2A C2 H2B 109.5
C1 C2 H2C 109.5
H2A C2 H2C 109.5
H2B C2 H2C 109.5
C1 C3 H3A 109.5
C1 C3 H3B 109.5
H3A C3 H3B 109.5
C1 C3 H3C 109.5
H3A C3 H3C 109.5
H3B C3 H3C 109.5
C1 C4 H4A 109.5
C1 C4 H4B 109.5
H4A C4 H4B 109.5
C1 C4 H4C 109.5
H4A C4 H4C 109.5
H4B C4 H4C 109.5
C6 C5 C7 111.2(5)
C6 C5 C8 108.0(6)
C7 C5 C8 108.3(6)
C6 C5 P1 116.7(5)
C7 C5 P1 107.9(4)
C8 C5 P1 104.2(4)
C5 C6 H6A 109.5
C5 C6 H6B 109.5
H6A C6 H6B 109.5
C5 C6 H6C 109.5
H6A C6 H6C 109.5
H6B C6 H6C 109.5
C5 C7 H7A 109.5
C5 C7 H7B 109.5
H7A C7 H7B 109.5
C5 C7 H7C 109.5
H7A C7 H7C 109.5
H7B C7 H7C 109.5
C5 C8 H8A 109.5
C5 C8 H8B 109.5
H8A C8 H8B 109.5
C5 C8 H8C 109.5
H8A C8 H8C 109.5
H8B C8 H8C 109.5
N1 C9 O1 116.1(5)
N1 C9 C10 124.8(5)
O1 C9 C10 119.1(5)
C9 C10 C11 117.3(5)
C9 C10 H10 121.4
C11 C10 H10 121.4
C12 C11 C10 120.4(6)
C12 C11 H11 119.8
C10 C11 H11 119.8
C11 C12 C13 118.5(5)
C11 C12 H12 120.8
C13 C12 H12 120.8
O2 C13 N1 116.3(5)
O2 C13 C12 120.1(5)
N1 C13 C12 123.6(5)
C17 C14 C16 109.5(5)
C17 C14 C15 108.0(5)
C16 C14 C15 107.7(5)
C17 C14 P2 116.3(4)
C16 C14 P2 109.5(4)
C15 C14 P2 105.6(4)
C14 C15 H15A 109.5
C14 C15 H15B 109.5
H15A C15 H15B 109.5
C14 C15 H15C 109.5
H15A C15 H15C 109.5
H15B C15 H15C 109.5
C14 C16 H16A 109.5
C14 C16 H16B 109.5
H16A C16 H16B 109.5
C14 C16 H16C 109.5
H16A C16 H16C 109.5
H16B C16 H16C 109.5
C14 C17 H17A 109.5
C14 C17 H17B 109.5
H17A C17 H17B 109.5
C14 C17 H17C 109.5
H17A C17 H17C 109.5
H17B C17 H17C 109.5
C19 C18 C21 108.7(5)
C19 C18 C20 108.7(5)
C21 C18 C20 108.1(5)
C19 C18 P2 105.0(4)
C21 C18 P2 114.2(4)
C20 C18 P2 112.0(4)
C18 C19 H19A 109.5
C18 C19 H19B 109.5
H19A C19 H19B 109.5
C18 C19 H19C 109.5
H19A C19 H19C 109.5
H19B C19 H19C 109.5
C18 C20 H20A 109.5
C18 C20 H20B 109.5
H20A C20 H20B 109.5
C18 C20 H20C 109.5
H20A C20 H20C 109.5
H20B C20 H20C 109.5
C18 C21 H21A 109.5
C18 C21 H21B 109.5
H21A C21 H21B 109.5
C18 C21 H21C 109.5
H21A C21 H21C 109.5
H21B C21 H21C 109.5
C23 C22 Ir01 121.0(4)
C23 C22 H22A 107.1
Ir01 C22 H22A 107.1
C23 C22 H22B 107.1
Ir01 C22 H22B 107.1
H22A C22 H22B 106.8
C22 C23 C24 114.3(6)
C22 C23 H23A 108.7
C24 C23 H23A 108.7
C22 C23 H23B 108.7
C24 C23 H23B 108.7
H23A C23 H23B 107.6
C23 C24 H24A 109.5
C23 C24 H24B 109.5
H24A C24 H24B 109.5
C23 C24 H24C 109.5
H24A C24 H24C 109.5
H24B C24 H24C 109.5
C9 N1 C13 115.5(5)
C9 N1 Ir01 122.4(4)
C13 N1 Ir01 122.1(4)
C9 O1 P1 117.8(4)
C13 O2 P2 118.5(3)
O1 P1 C1 97.8(3)
O1 P1 C5 99.0(3)
C1 P1 C5 112.3(3)
O1 P1 Ir01 103.36(14)
C1 P1 Ir01 120.8(2)
C5 P1 Ir01 117.7(2)
O2 P2 C14 97.8(2)
O2 P2 C18 96.5(2)
C14 P2 C18 111.9(3)
O2 P2 Ir01 102.34(14)
C14 P2 Ir01 118.35(19)
C18 P2 Ir01 122.64(19)
N1 Ir01 C22 175.0(2)
N1 Ir01 P1 80.11(14)
C22 Ir01 P1 96.73(16)
N1 Ir01 P2 80.79(14)
C22 Ir01 P2 102.44(16)
P1 Ir01 P2 160.83(6)

loop_
_geom_bond_atom_site_label_1
_geom_bond_atom_site_label_2
_geom_bond_distance
C1 C2 1.524(10)
C1 C4 1.540(10)
C1 C3 1.544(9)
C1 P1 1.860(6)
C2 H2A 0.9800
C2 H2B 0.9800
C2 H2C 0.9800
C3 H3A 0.9800
C3 H3B 0.9800
C3 H3C 0.9800
C4 H4A 0.9800
C4 H4B 0.9800
C4 H4C 0.9800
C5 C6 1.512(8)
C5 C7 1.531(9)
C5 C8 1.539(9)
C5 P1 1.877(6)
C6 H6A 0.9800
C6 H6B 0.9800
C6 H6C 0.9800
C7 H7A 0.9800
C7 H7B 0.9800
C7 H7C 0.9800
C8 H8A 0.9800
C8 H8B 0.9800
C8 H8C 0.9800
C9 N1 1.352(7)
C9 O1 1.361(7)
C9 C10 1.384(9)
C10 C11 1.390(8)
C10 H10 0.9500
C11 C12 1.373(8)
C11 H11 0.9500
C12 C13 1.381(8)
C12 H12 0.9500
C13 O2 1.343(7)
C13 N1 1.371(7)
C14 C17 1.532(8)
C14 C16 1.533(9)
C14 C15 1.547(8)
C14 P2 1.855(6)
C15 H15A 0.9800
C15 H15B 0.9800
C15 H15C 0.9800
C16 H16A 0.9800
C16 H16B 0.9800
C16 H16C 0.9800
C17 H17A 0.9800
C17 H17B 0.9800
C17 H17C 0.9800
C18 C19 1.528(8)
C18 C21 1.538(8)
C18 C20 1.543(9)
C18 P2 1.877(6)
C19 H19A 0.9800
C19 H19B 0.9800
C19 H19C 0.9800
C20 H20A 0.9800
C20 H20B 0.9800
C20 H20C 0.9800
C21 H21A 0.9800
C21 H21B 0.9800
C21 H21C 0.9800
C22 C23 1.490(9)
C22 Ir01 2.123(6)
C22 H22A 0.9900
C22 H22B 0.9900
C23 C24 1.535(10)
C23 H23A 0.9900
C23 H23B 0.9900
C24 H24A 0.9800
C24 H24B 0.9800
C24 H24C 0.9800
N1 Ir01 2.043(5)
O1 P1 1.680(4)
O2 P2 1.710(4)
P1 Ir01 2.2313(13)
P2 Ir01 2.2413(13)

loop_
_geom_torsion_atom_site_label_1
_geom_torsion_atom_site_label_2
_geom_torsion_atom_site_label_3
_geom_torsion_atom_site_label_4
_geom_torsion
N1 C9 C10 C11 -0.2(9)
O1 C9 C10 C11 -177.8(5)
C9 C10 C11 C12 -0.7(9)
C10 C11 C12 C13 0.7(9)
C11 C12 C13 O2 -179.5(5)
C11 C12 C13 N1 0.2(9)
Ir01 C22 C23 C24 176.9(5)
O1 C9 N1 C13 178.8(5)
C10 C9 N1 C13 1.1(9)
O1 C9 N1 Ir01 -1.0(7)
C10 C9 N1 Ir01 -178.7(4)
O2 C13 N1 C9 178.7(5)
C12 C13 N1 C9 -1.1(8)
O2 C13 N1 Ir01 -1.5(7)
C12 C13 N1 Ir01 178.7(4)
N1 C9 O1 P1 4.1(7)
C10 C9 O1 P1 -178.1(4)
N1 C13 O2 P2 2.3(7)
C12 C13 O2 P2 -177.9(4)
C9 O1 P1 C1 -129.1(4)
C9 O1 P1 C5 116.7(4)
C9 O1 P1 Ir01 -4.8(4)
C2 C1 P1 O1 79.3(5)
C4 C1 P1 O1 -163.8(5)
C3 C1 P1 O1 -41.8(6)
C2 C1 P1 C5 -177.6(5)
C4 C1 P1 C5 -60.7(5)
C3 C1 P1 C5 61.4(6)
C2 C1 P1 Ir01 -31.4(6)
C4 C1 P1 Ir01 85.5(5)
C3 C1 P1 Ir01 -152.4(5)
C6 C5 P1 O1 63.0(5)
C7 C5 P1 O1 -171.0(5)
C8 C5 P1 O1 -56.0(5)
C6 C5 P1 C1 -39.4(6)
C7 C5 P1 C1 86.7(5)
C8 C5 P1 C1 -158.4(4)
C6 C5 P1 Ir01 173.3(4)
C7 C5 P1 Ir01 -60.6(5)
C8 C5 P1 Ir01 54.3(5)
C13 O2 P2 C14 119.5(4)
C13 O2 P2 C18 -127.3(4)
C13 O2 P2 Ir01 -1.9(4)
C17 C14 P2 O2 60.3(5)
C16 C14 P2 O2 -175.0(4)
C15 C14 P2 O2 -59.3(4)
C17 C14 P2 C18 -39.9(5)
C16 C14 P2 C18 84.8(5)
C15 C14 P2 C18 -159.5(4)
C17 C14 P2 Ir01 168.9(4)
C16 C14 P2 Ir01 -66.4(4)
C15 C14 P2 Ir01 49.2(5)
C19 C18 P2 O2 89.2(5)
C21 C18 P2 O2 -29.7(5)
C20 C18 P2 O2 -153.0(4)
C19 C18 P2 C14 -169.7(4)
C21 C18 P2 C14 71.4(5)
C20 C18 P2 C14 -52.0(5)
C19 C18 P2 Ir01 -19.9(5)
C21 C18 P2 Ir01 -138.8(4)
C20 C18 P2 Ir01 97.9(4)
C9 N1 Ir01 C22 50(2)
C13 N1 Ir01 C22 -130(2)
C9 N1 Ir01 P1 -1.6(4)
C13 N1 Ir01 P1 178.7(4)
C9 N1 Ir01 P2 -180.0(5)
C13 N1 Ir01 P2 0.3(4)
C23 C22 Ir01 N1 168(2)
C23 C22 Ir01 P1 -141.0(5)
C23 C22 Ir01 P2 38.7(6)
O1 P1 Ir01 N1 3.0(2)
C1 P1 Ir01 N1 110.7(3)
C5 P1 Ir01 N1 -104.9(3)
O1 P1 Ir01 C22 -173.1(2)
C1 P1 Ir01 C22 -65.4(3)
C5 P1 Ir01 C22 79.1(3)
O1 P1 Ir01 P2 7.8(2)
C1 P1 Ir01 P2 115.5(3)
C5 P1 Ir01 P2 -100.0(3)
O2 P2 Ir01 N1 0.75(19)
C14 P2 Ir01 N1 -105.2(3)
C18 P2 Ir01 N1 106.8(3)
O2 P2 Ir01 C22 176.8(2)
C14 P2 Ir01 C22 70.9(3)
C18 P2 Ir01 C22 -77.1(3)
O2 P2 Ir01 P1 -4.1(2)
C14 P2 Ir01 P1 -110.0(3)
C18 P2 Ir01 P1 102.0(3)
